data_4084729
loop_
_publ_author_name
'Ma, Chong'
'Ai, Chunjin'
'Li, Zhefu'
'Li, Bin'
'Song, Haibin'
'Xu, Shansheng'
'Wang, Baiquan'

_publ_section_title
;
 Synthesis and Alkyne Insertion Reactions of NHC-Based Cyclometalated
 Ruthenium(II) Complexes
;
_journal_issue 19
_journal_name_full Organometallics
_journal_page_first 5164
_journal_paper_doi 10.1021/om500369g
_journal_volume 33
_journal_year 2014
_chemical_formula_sum 'C25 H25 Cl N2 Ru'
_chemical_formula_weight 489.99
_chemical_name_systematic
; 
 ? 
;
_space_group_IT_number 2
_symmetry_cell_setting triclinic
_symmetry_space_group_name_Hall '-P 1'
_symmetry_space_group_name_H-M 'P -1'
_atom_sites_solution_hydrogens geom
_atom_sites_solution_primary direct
_atom_sites_solution_secondary difmap
_audit_creation_method SHELXL-97
_cell_angle_alpha 61.67(3)
_cell_angle_beta 69.58(3)
_cell_angle_gamma 87.43(3)
_cell_formula_units_Z 2
_cell_length_a 10.241(2)
_cell_length_b 11.055(2)
_cell_length_c 11.194(2)
_cell_measurement_reflns_used 3035
_cell_measurement_temperature 113(2)
_cell_measurement_theta_max 27.8904
_cell_measurement_theta_min 2.1156
_cell_volume 1034.2(5)
_computing_cell_refinement crystalclear
_computing_data_collection crystalclear
_computing_data_reduction crystalclear
_computing_molecular_graphics 'Bruker SHELXTL'
_computing_publication_material 'Bruker SHELXTL'
_computing_structure_refinement 'SHELXL-97 (Sheldrick, 1997)'
_computing_structure_solution 'SHELXS-97 (Sheldrick, 1990)'
_diffrn_ambient_temperature 113(2)
_diffrn_measured_fraction_theta_full 0.984
_diffrn_measured_fraction_theta_max 0.984
_diffrn_measurement_device_type 'rigaku saturn'
_diffrn_measurement_method '\w scans'
_diffrn_radiation_monochromator confocal
_diffrn_radiation_source 'rotating anode'
_diffrn_radiation_type MoK\a
_diffrn_radiation_wavelength 0.71073
_diffrn_reflns_av_R_equivalents 0.0249
_diffrn_reflns_av_sigmaI/netI 0.0377
_diffrn_reflns_limit_h_max 13
_diffrn_reflns_limit_h_min -13
_diffrn_reflns_limit_k_max 14
_diffrn_reflns_limit_k_min -14
_diffrn_reflns_limit_l_max 11
_diffrn_reflns_limit_l_min -14
_diffrn_reflns_number 9248
_diffrn_reflns_theta_full 27.86
_diffrn_reflns_theta_max 27.86
_diffrn_reflns_theta_min 2.12
_diffrn_standards_decay_% 0
_diffrn_standards_interval_count 0
_diffrn_standards_interval_time 0
_diffrn_standards_number 0
_exptl_absorpt_coefficient_mu 0.901
_exptl_absorpt_correction_T_max 0.8996
_exptl_absorpt_correction_T_min 0.8403
_exptl_absorpt_correction_type multi-scan
_exptl_absorpt_process_details crystalclear
_exptl_crystal_density_diffrn 1.573
_exptl_crystal_density_method 'not measured'
_exptl_crystal_F_000 500
_exptl_crystal_size_max 0.20
_exptl_crystal_size_mid 0.18
_exptl_crystal_size_min 0.12
_refine_diff_density_max 0.447
_refine_diff_density_min -0.878
_refine_diff_density_rms 0.089
_refine_ls_extinction_method none
_refine_ls_goodness_of_fit_ref 1.031
_refine_ls_hydrogen_treatment constr
_refine_ls_matrix_type full
_refine_ls_number_parameters 265
_refine_ls_number_reflns 4850
_refine_ls_number_restraints 0
_refine_ls_restrained_S_all 1.031
_refine_ls_R_factor_all 0.0281
_refine_ls_R_factor_gt 0.0250
_refine_ls_shift/su_max 0.001
_refine_ls_shift/su_mean 0.000
_refine_ls_structure_factor_coef Fsqd
_refine_ls_weighting_details 'calc w=1/[\s^2^(Fo^2^)+(0.0425P)^2^+0.0000P] where P=(Fo^2^+2Fc^2^)/3'
_refine_ls_weighting_scheme calc
_refine_ls_wR_factor_gt 0.0658
_refine_ls_wR_factor_ref 0.0667
_reflns_number_gt 4242
_reflns_number_total 4850
_reflns_threshold_expression >2sigma(I)
_cod_data_source_file om500369g_si_001.cif
_cod_data_source_block 2k
_cod_depositor_comments
;
The following automatic conversions were performed:

'_symmetry_cell_setting' value 'Triclinic' changed to 'triclinic'
according to
/usr/data/users/saulius/crontab/automatic-downloads/current/ACS/lib/dictionaries/cif_core.dic
dictionary named 'cif_core.dic' version 2.4.2 from
2011-04-26.

'_exptl_absorpt_correction_type' value 'MULTI-SCAN'
changed to 'multi-scan' according to
/usr/data/users/saulius/crontab/automatic-downloads/current/ACS/lib/dictionaries/cif_core.dic
dictionary named 'cif_core.dic' version 2.4.2 from
2011-04-26.

'_refine_ls_hydrogen_treatment' value 'CONSTR' changed
to 'constr' according to
/usr/data/users/saulius/crontab/automatic-downloads/current/ACS/lib/dictionaries/cif_core.dic
dictionary named 'cif_core.dic' version 2.4.2 from 2011-04-26.

Automatic conversion script
Id: cif_fix_values 2827 2014-09-09 07:05:25Z andrius 
;
_cod_original_cell_volume 1034.2(4)
_cod_original_sg_symbol_H-M P-1
_cod_database_code 4084729

loop_
_symmetry_equiv_pos_as_xyz
'x, y, z'
'-x, -y, -z'

loop_
_atom_site_label
_atom_site_type_symbol
_atom_site_fract_x
_atom_site_fract_y
_atom_site_fract_z
_atom_site_U_iso_or_equiv
_atom_site_adp_type
_atom_site_occupancy
_atom_site_symmetry_multiplicity
_atom_site_calc_flag
_atom_site_refinement_flags
Ru1 Ru 0.180255(13) 0.206533(13) 0.489317(14) 0.00765(6) Uani 1 1 d .
Cl1 Cl 0.11961(4) -0.03780(4) 0.67325(5) 0.01170(9) Uani 1 1 d .
N1 N 0.47917(15) 0.18527(15) 0.43233(16) 0.0096(3) Uani 1 1 d .
N2 N 0.41199(15) 0.23978(16) 0.60246(16) 0.0105(3) Uani 1 1 d .
C1 C 0.31746(18) 0.15285(17) 0.34096(19) 0.0094(3) Uani 1 1 d .
C2 C 0.28855(19) 0.12139(18) 0.2450(2) 0.0116(3) Uani 1 1 d .
H2 H 0.1952 0.1192 0.2468 0.014 Uiso 1 1 calc R
C3 C 0.3944(2) 0.09310(19) 0.1464(2) 0.0133(4) Uani 1 1 d .
H3 H 0.3725 0.0749 0.0800 0.016 Uiso 1 1 calc R
C4 C 0.53063(19) 0.09114(18) 0.1439(2) 0.0129(4) Uani 1 1 d .
H4 H 0.6012 0.0700 0.0776 0.016 Uiso 1 1 calc R
C5 C 0.56366(18) 0.12039(18) 0.23941(19) 0.0113(3) Uani 1 1 d .
H5 H 0.6562 0.1189 0.2403 0.014 Uiso 1 1 calc R
C6 C 0.45720(18) 0.15152(17) 0.33253(19) 0.0093(3) Uani 1 1 d .
C7 C 0.59828(19) 0.19885(19) 0.4592(2) 0.0125(3) Uani 1 1 d .
H7 H 0.6908 0.1864 0.4121 0.015 Uiso 1 1 calc R
C8 C 0.55601(19) 0.23336(19) 0.5659(2) 0.0125(4) Uani 1 1 d .
H8 H 0.6138 0.2502 0.6084 0.015 Uiso 1 1 calc R
C9 C 0.36317(18) 0.21027(17) 0.51893(19) 0.0093(3) Uani 1 1 d .
C10 C 0.32630(18) 0.26256(19) 0.7196(2) 0.0113(3) Uani 1 1 d .
C11 C 0.3602(2) 0.3817(2) 0.7206(2) 0.0181(4) Uani 1 1 d .
H11 H 0.4403 0.4475 0.6451 0.022 Uiso 1 1 calc R
C12 C 0.2750(2) 0.4037(2) 0.8340(2) 0.0243(5) Uani 1 1 d .
H12 H 0.2969 0.4851 0.8361 0.029 Uiso 1 1 calc R
C13 C 0.1586(2) 0.3078(2) 0.9438(2) 0.0210(4) Uani 1 1 d .
H13 H 0.1008 0.3234 1.0210 0.025 Uiso 1 1 calc R
C14 C 0.1263(2) 0.1890(2) 0.9413(2) 0.0184(4) Uani 1 1 d .
H14 H 0.0460 0.1234 1.0166 0.022 Uiso 1 1 calc R
C15 C 0.2104(2) 0.1653(2) 0.8295(2) 0.0152(4) Uani 1 1 d .
H15 H 0.1889 0.0833 0.8282 0.018 Uiso 1 1 calc R
C16 C -0.1302(2) 0.1661(2) 0.7689(2) 0.0166(4) Uani 1 1 d .
H16A H -0.0934 0.1812 0.8314 0.025 Uiso 1 1 calc R
H16B H -0.1375 0.0674 0.7972 0.025 Uiso 1 1 calc R
H16C H -0.2236 0.1952 0.7802 0.025 Uiso 1 1 calc R
C17 C -0.03280(19) 0.24969(19) 0.6127(2) 0.0124(3) Uani 1 1 d .
C18 C 0.07212(19) 0.35427(19) 0.5686(2) 0.0123(3) Uani 1 1 d .
H18 H 0.0779 0.3794 0.6370 0.015 Uiso 1 1 calc R
C19 C 0.17121(19) 0.42415(18) 0.4214(2) 0.0115(3) Uani 1 1 d .
H19 H 0.2473 0.4892 0.3955 0.014 Uiso 1 1 calc R
C20 C 0.15830(18) 0.39831(18) 0.3131(2) 0.0110(3) Uani 1 1 d .
C21 C 0.04481(18) 0.29550(18) 0.3582(2) 0.0114(3) Uani 1 1 d .
H21 H 0.0307 0.2785 0.2876 0.014 Uiso 1 1 calc R
C22 C -0.04494(18) 0.22027(19) 0.5045(2) 0.0123(3) Uani 1 1 d .
H22 H -0.1153 0.1483 0.5333 0.015 Uiso 1 1 calc R
C23 C 0.2548(2) 0.47625(19) 0.1538(2) 0.0141(4) Uani 1 1 d .
H23 H 0.2792 0.4070 0.1188 0.017 Uiso 1 1 calc R
C24 C 0.3921(2) 0.5496(2) 0.1282(2) 0.0200(4) Uani 1 1 d .
H24A H 0.3719 0.6225 0.1555 0.030 Uiso 1 1 calc R
H24B H 0.4532 0.5913 0.0246 0.030 Uiso 1 1 calc R
H24C H 0.4396 0.4823 0.1880 0.030 Uiso 1 1 calc R
C25 C 0.1745(2) 0.5781(2) 0.0656(2) 0.0197(4) Uani 1 1 d .
H25A H 0.0886 0.5273 0.0816 0.030 Uiso 1 1 calc R
H25B H 0.2341 0.6247 -0.0386 0.030 Uiso 1 1 calc R
H25C H 0.1494 0.6476 0.0975 0.030 Uiso 1 1 calc R

loop_
_atom_site_aniso_label
_atom_site_aniso_U_11
_atom_site_aniso_U_22
_atom_site_aniso_U_33
_atom_site_aniso_U_23
_atom_site_aniso_U_13
_atom_site_aniso_U_12
Ru1 0.00692(8) 0.00830(8) 0.00949(8) -0.00576(6) -0.00310(6) 0.00250(5)
Cl1 0.01071(19) 0.00980(19) 0.0133(2) -0.00567(17) -0.00321(16) 0.00205(15)
N1 0.0079(7) 0.0113(7) 0.0108(7) -0.0061(6) -0.0038(6) 0.0025(5)
N2 0.0084(7) 0.0147(7) 0.0111(7) -0.0084(6) -0.0037(6) 0.0032(6)
C1 0.0110(8) 0.0062(8) 0.0084(8) -0.0028(7) -0.0019(7) 0.0022(6)
C2 0.0118(8) 0.0101(8) 0.0125(9) -0.0053(7) -0.0047(7) 0.0026(6)
C3 0.0184(9) 0.0120(8) 0.0115(9) -0.0073(7) -0.0056(7) 0.0021(7)
C4 0.0144(8) 0.0119(8) 0.0102(9) -0.0066(7) -0.0005(7) 0.0027(7)
C5 0.0093(8) 0.0102(8) 0.0117(8) -0.0044(7) -0.0024(7) 0.0023(6)
C6 0.0125(8) 0.0069(8) 0.0083(8) -0.0036(7) -0.0040(7) 0.0013(6)
C7 0.0080(8) 0.0131(8) 0.0146(9) -0.0060(7) -0.0033(7) 0.0015(6)
C8 0.0096(8) 0.0135(8) 0.0161(9) -0.0073(8) -0.0065(7) 0.0015(7)
C9 0.0103(8) 0.0076(8) 0.0097(8) -0.0042(7) -0.0035(7) 0.0019(6)
C10 0.0113(8) 0.0151(9) 0.0108(9) -0.0072(7) -0.0068(7) 0.0051(7)
C11 0.0184(9) 0.0203(10) 0.0198(10) -0.0131(9) -0.0065(8) 0.0008(8)
C12 0.0253(11) 0.0304(12) 0.0286(12) -0.0236(10) -0.0094(9) 0.0053(9)
C13 0.0200(10) 0.0358(12) 0.0180(10) -0.0197(10) -0.0103(8) 0.0132(9)
C14 0.0150(9) 0.0244(10) 0.0121(9) -0.0067(8) -0.0049(7) 0.0058(8)
C15 0.0163(9) 0.0151(9) 0.0141(9) -0.0063(8) -0.0067(7) 0.0031(7)
C16 0.0125(8) 0.0201(10) 0.0168(10) -0.0109(8) -0.0025(7) 0.0033(7)
C17 0.0107(8) 0.0143(9) 0.0151(9) -0.0095(8) -0.0056(7) 0.0079(7)
C18 0.0139(8) 0.0129(8) 0.0161(9) -0.0111(8) -0.0070(7) 0.0077(7)
C19 0.0121(8) 0.0071(8) 0.0183(9) -0.0081(7) -0.0067(7) 0.0044(6)
C20 0.0109(8) 0.0086(8) 0.0148(9) -0.0062(7) -0.0060(7) 0.0045(6)
C21 0.0115(8) 0.0117(8) 0.0157(9) -0.0081(7) -0.0088(7) 0.0064(7)
C22 0.0083(8) 0.0147(8) 0.0178(9) -0.0098(8) -0.0069(7) 0.0056(6)
C23 0.0153(8) 0.0121(8) 0.0132(9) -0.0061(7) -0.0038(7) 0.0026(7)
C24 0.0166(9) 0.0185(10) 0.0176(10) -0.0062(8) -0.0018(8) -0.0023(8)
C25 0.0285(10) 0.0135(9) 0.0168(10) -0.0057(8) -0.0111(8) 0.0075(8)

loop_
_atom_type_symbol
_atom_type_description
_atom_type_scat_dispersion_real
_atom_type_scat_dispersion_imag
_atom_type_scat_source
C C 0.0033 0.0016 'International Tables Vol C Tables 4.2.6.8 and 6.1.1.4'
H H 0.0000 0.0000 'International Tables Vol C Tables 4.2.6.8 and 6.1.1.4'
N N 0.0061 0.0033 'International Tables Vol C Tables 4.2.6.8 and 6.1.1.4'
Cl Cl 0.1484 0.1585 'International Tables Vol C Tables 4.2.6.8 and 6.1.1.4'
Ru Ru -1.2594 0.8363 'International Tables Vol C Tables 4.2.6.8 and 6.1.1.4'

loop_
_geom_angle_atom_site_label_1
_geom_angle_atom_site_label_2
_geom_angle_atom_site_label_3
_geom_angle
C9 Ru1 C1 76.75(7)
C9 Ru1 C19 93.53(7)
C1 Ru1 C19 118.51(8)
C9 Ru1 C20 114.64(8)
C1 Ru1 C20 91.40(7)
C19 Ru1 C20 38.20(7)
C9 Ru1 C21 151.56(7)
C1 Ru1 C21 93.39(7)
C19 Ru1 C21 67.53(7)
C20 Ru1 C21 38.01(7)
C9 Ru1 C22 164.00(7)
C1 Ru1 C22 119.25(7)
C19 Ru1 C22 78.81(7)
C20 Ru1 C22 67.39(8)
C21 Ru1 C22 36.21(7)
C9 Ru1 C18 100.66(7)
C1 Ru1 C18 155.85(7)
C19 Ru1 C18 37.35(7)
C20 Ru1 C18 67.56(7)
C21 Ru1 C18 77.47(7)
C22 Ru1 C18 64.79(7)
C9 Ru1 C17 127.27(7)
C1 Ru1 C17 155.95(7)
C19 Ru1 C17 66.33(8)
C20 Ru1 C17 79.66(8)
C21 Ru1 C17 65.88(7)
C22 Ru1 C17 36.74(6)
C18 Ru1 C17 35.27(7)
C9 Ru1 Cl1 89.19(6)
C1 Ru1 Cl1 89.14(6)
C19 Ru1 Cl1 152.11(5)
C20 Ru1 Cl1 155.63(5)
C21 Ru1 Cl1 117.63(6)
C22 Ru1 Cl1 91.21(6)
C18 Ru1 Cl1 114.94(6)
C17 Ru1 Cl1 90.10(6)
C9 N1 C7 112.26(15)
C9 N1 C6 115.55(14)
C7 N1 C6 132.19(15)
C9 N2 C8 110.51(14)
C9 N2 C10 125.03(14)
C8 N2 C10 124.27(15)
C2 C1 C6 115.53(16)
C2 C1 Ru1 127.91(13)
C6 C1 Ru1 116.54(12)
C1 C2 C3 121.21(17)
C1 C2 H2 119.4
C3 C2 H2 119.4
C4 C3 C2 120.96(16)
C4 C3 H3 119.5
C2 C3 H3 119.5
C3 C4 C5 119.63(16)
C3 C4 H4 120.2
C5 C4 H4 120.2
C6 C5 C4 117.71(16)
C6 C5 H5 121.1
C4 C5 H5 121.1
C5 C6 C1 124.92(16)
C5 C6 N1 122.60(16)
C1 C6 N1 112.48(15)
C8 C7 N1 105.82(16)
C8 C7 H7 127.1
N1 C7 H7 127.1
C7 C8 N2 107.51(16)
C7 C8 H8 126.2
N2 C8 H8 126.2
N1 C9 N2 103.90(14)
N1 C9 Ru1 118.59(12)
N2 C9 Ru1 137.40(13)
C11 C10 C15 121.21(18)
C11 C10 N2 119.40(17)
C15 C10 N2 119.39(16)
C10 C11 C12 118.88(19)
C10 C11 H11 120.6
C12 C11 H11 120.6
C13 C12 C11 120.39(19)
C13 C12 H12 119.8
C11 C12 H12 119.8
C12 C13 C14 120.03(19)
C12 C13 H13 120.0
C14 C13 H13 120.0
C15 C14 C13 120.29(19)
C15 C14 H14 119.9
C13 C14 H14 119.9
C14 C15 C10 119.19(18)
C14 C15 H15 120.4
C10 C15 H15 120.4
C17 C16 H16A 109.5
C17 C16 H16B 109.5
H16A C16 H16B 109.5
C17 C16 H16C 109.5
H16A C16 H16C 109.5
H16B C16 H16C 109.5
C18 C17 C22 118.47(17)
C18 C17 C16 121.84(17)
C22 C17 C16 119.68(17)
C18 C17 Ru1 71.37(10)
C22 C17 Ru1 69.68(10)
C16 C17 Ru1 129.57(13)
C17 C18 C19 120.58(17)
C17 C18 Ru1 73.37(10)
C19 C18 Ru1 66.69(10)
C17 C18 H18 119.7
C19 C18 H18 119.7
Ru1 C18 H18 133.5
C20 C19 C18 121.27(16)
C20 C19 Ru1 71.49(10)
C18 C19 Ru1 75.97(11)
C20 C19 H19 119.4
C18 C19 H19 119.4
Ru1 C19 H19 124.8
C19 C20 C21 117.51(17)
C19 C20 C23 123.27(16)
C21 C20 C23 119.20(16)
C19 C20 Ru1 70.30(10)
C21 C20 Ru1 73.04(11)
C23 C20 Ru1 128.89(13)
C22 C21 C20 120.69(17)
C22 C21 Ru1 72.90(11)
C20 C21 Ru1 68.95(10)
C22 C21 H21 119.7
C20 C21 H21 119.7
Ru1 C21 H21 131.3
C21 C22 C17 121.18(17)
C21 C22 Ru1 70.89(11)
C17 C22 Ru1 73.59(10)
C21 C22 H22 119.4
C17 C22 H22 119.4
Ru1 C22 H22 128.4
C20 C23 C24 113.38(16)
C20 C23 C25 108.87(16)
C24 C23 C25 111.48(16)
C20 C23 H23 107.6
C24 C23 H23 107.6
C25 C23 H23 107.6
C23 C24 H24A 109.5
C23 C24 H24B 109.5
H24A C24 H24B 109.5
C23 C24 H24C 109.5
H24A C24 H24C 109.5
H24B C24 H24C 109.5
C23 C25 H25A 109.5
C23 C25 H25B 109.5
H25A C25 H25B 109.5
C23 C25 H25C 109.5
H25A C25 H25C 109.5
H25B C25 H25C 109.5

loop_
_geom_bond_atom_site_label_1
_geom_bond_atom_site_label_2
_geom_bond_distance
Ru1 C9 2.0184(17)
Ru1 C1 2.0777(18)
Ru1 C19 2.1605(18)
Ru1 C20 2.176(2)
Ru1 C21 2.2304(18)
Ru1 C22 2.2561(18)
Ru1 C18 2.2824(18)
Ru1 C17 2.3078(19)
Ru1 Cl1 2.4292(13)
N1 C9 1.360(2)
N1 C7 1.384(2)
N1 C6 1.420(2)
N2 C9 1.364(2)
N2 C8 1.395(2)
N2 C10 1.429(2)
C1 C2 1.396(2)
C1 C6 1.401(2)
C2 C3 1.398(3)
C2 H2 0.9500
C3 C4 1.385(3)
C3 H3 0.9500
C4 C5 1.397(3)
C4 H4 0.9500
C5 C6 1.381(2)
C5 H5 0.9500
C7 C8 1.348(3)
C7 H7 0.9500
C8 H8 0.9500
C10 C11 1.384(3)
C10 C15 1.385(3)
C11 C12 1.390(3)
C11 H11 0.9500
C12 C13 1.381(3)
C12 H12 0.9500
C13 C14 1.384(3)
C13 H13 0.9500
C14 C15 1.383(3)
C14 H14 0.9500
C15 H15 0.9500
C16 C17 1.496(3)
C16 H16A 0.9800
C16 H16B 0.9800
C16 H16C 0.9800
C17 C18 1.391(3)
C17 C22 1.439(3)
C18 C19 1.427(3)
C18 H18 0.9500
C19 C20 1.419(3)
C19 H19 0.9500
C20 C21 1.436(2)
C20 C23 1.512(3)
C21 C22 1.395(3)
C21 H21 0.9500
C22 H22 0.9500
C23 C24 1.522(3)
C23 C25 1.532(3)
C23 H23 1.0000
C24 H24A 0.9800
C24 H24B 0.9800
C24 H24C 0.9800
C25 H25A 0.9800
C25 H25B 0.9800
C25 H25C 0.9800

loop_
_geom_torsion_atom_site_label_1
_geom_torsion_atom_site_label_2
_geom_torsion_atom_site_label_3
_geom_torsion_atom_site_label_4
_geom_torsion
C9 Ru1 C1 C2 179.73(17)
C19 Ru1 C1 C2 -93.47(17)
C20 Ru1 C1 C2 -65.27(17)
C21 Ru1 C1 C2 -27.27(16)
C22 Ru1 C1 C2 -0.55(18)
C18 Ru1 C1 C2 -93.8(2)
C17 Ru1 C1 C2 2.0(3)
Cl1 Ru1 C1 C2 90.36(16)
C9 Ru1 C1 C6 -2.20(13)
C19 Ru1 C1 C6 84.59(15)
C20 Ru1 C1 C6 112.80(14)
C21 Ru1 C1 C6 150.79(13)
C22 Ru1 C1 C6 177.52(12)
C18 Ru1 C1 C6 84.3(2)
C17 Ru1 C1 C6 -179.90(13)
Cl1 Ru1 C1 C6 -91.57(13)
C6 C1 C2 C3 -1.0(3)
Ru1 C1 C2 C3 177.05(13)
C1 C2 C3 C4 2.0(3)
C2 C3 C4 C5 -1.2(3)
C3 C4 C5 C6 -0.5(3)
C4 C5 C6 C1 1.6(3)
C4 C5 C6 N1 -178.86(16)
C2 C1 C6 C5 -0.8(3)
Ru1 C1 C6 C5 -179.09(14)
C2 C1 C6 N1 179.61(15)
Ru1 C1 C6 N1 1.30(19)
C9 N1 C6 C5 -178.56(16)
C7 N1 C6 C5 1.8(3)
C9 N1 C6 C1 1.1(2)
C7 N1 C6 C1 -178.54(18)
C9 N1 C7 C8 0.0(2)
C6 N1 C7 C8 179.64(17)
N1 C7 C8 N2 0.2(2)
C9 N2 C8 C7 -0.3(2)
C10 N2 C8 C7 174.79(16)
C7 N1 C9 N2 -0.22(19)
C6 N1 C9 N2 -179.90(14)
C7 N1 C9 Ru1 176.60(12)
C6 N1 C9 Ru1 -3.1(2)
C8 N2 C9 N1 0.33(19)
C10 N2 C9 N1 -174.74(16)
C8 N2 C9 Ru1 -175.55(15)
C10 N2 C9 Ru1 9.4(3)
C1 Ru1 C9 N1 2.86(13)
C19 Ru1 C9 N1 -115.61(14)
C20 Ru1 C9 N1 -82.53(15)
C21 Ru1 C9 N1 -69.3(2)
C22 Ru1 C9 N1 -176.25(19)
C18 Ru1 C9 N1 -152.59(13)
C17 Ru1 C9 N1 -178.32(12)
Cl1 Ru1 C9 N1 92.17(13)
C1 Ru1 C9 N2 178.3(2)
C19 Ru1 C9 N2 59.8(2)
C20 Ru1 C9 N2 92.9(2)
C21 Ru1 C9 N2 106.2(2)
C22 Ru1 C9 N2 -0.8(4)
C18 Ru1 C9 N2 22.8(2)
C17 Ru1 C9 N2 -2.9(2)
Cl1 Ru1 C9 N2 -92.39(19)
C9 N2 C10 C11 -127.43(19)
C8 N2 C10 C11 58.2(3)
C9 N2 C10 C15 52.2(3)
C8 N2 C10 C15 -122.2(2)
C15 C10 C11 C12 -0.5(3)
N2 C10 C11 C12 179.14(17)
C10 C11 C12 C13 0.1(3)
C11 C12 C13 C14 0.0(3)
C12 C13 C14 C15 0.3(3)
C13 C14 C15 C10 -0.7(3)
C11 C10 C15 C14 0.8(3)
N2 C10 C15 C14 -178.84(16)
C9 Ru1 C17 C18 47.64(14)
C1 Ru1 C17 C18 -135.18(16)
C19 Ru1 C17 C18 -27.93(11)
C20 Ru1 C17 C18 -65.54(12)
C21 Ru1 C17 C18 -102.80(13)
C22 Ru1 C17 C18 -131.40(17)
Cl1 Ru1 C17 C18 136.70(11)
C9 Ru1 C17 C22 179.04(10)
C1 Ru1 C17 C22 -3.8(2)
C19 Ru1 C17 C22 103.47(12)
C20 Ru1 C17 C22 65.86(11)
C21 Ru1 C17 C22 28.60(11)
C18 Ru1 C17 C22 131.40(17)
Cl1 Ru1 C17 C22 -91.89(11)
C9 Ru1 C17 C16 -68.69(18)
C1 Ru1 C17 C16 108.5(2)
C19 Ru1 C17 C16 -144.26(18)
C20 Ru1 C17 C16 178.13(17)
C21 Ru1 C17 C16 140.87(18)
C22 Ru1 C17 C16 112.3(2)
C18 Ru1 C17 C16 -116.3(2)
Cl1 Ru1 C17 C16 20.37(16)
C22 C17 C18 C19 -4.2(3)
C16 C17 C18 C19 174.57(17)
Ru1 C17 C18 C19 48.98(15)
C22 C17 C18 Ru1 -53.14(15)
C16 C17 C18 Ru1 125.59(17)
C9 Ru1 C18 C17 -143.25(11)
C1 Ru1 C18 C17 135.40(17)
C19 Ru1 C18 C17 134.99(16)
C20 Ru1 C18 C17 104.34(13)
C21 Ru1 C18 C17 65.74(12)
C22 Ru1 C18 C17 29.73(11)
Cl1 Ru1 C18 C17 -49.14(12)
C9 Ru1 C18 C19 81.76(12)
C1 Ru1 C18 C19 0.4(2)
C20 Ru1 C18 C19 -30.65(11)
C21 Ru1 C18 C19 -69.25(11)
C22 Ru1 C18 C19 -105.26(12)
C17 Ru1 C18 C19 -134.99(17)
Cl1 Ru1 C18 C19 175.87(9)
C17 C18 C19 C20 5.8(3)
Ru1 C18 C19 C20 57.69(15)
C17 C18 C19 Ru1 -51.92(16)
C9 Ru1 C19 C20 126.65(11)
C1 Ru1 C19 C20 49.82(13)
C21 Ru1 C19 C20 -31.45(10)
C22 Ru1 C19 C20 -67.53(11)
C18 Ru1 C19 C20 -130.38(16)
C17 Ru1 C19 C20 -103.90(12)
Cl1 Ru1 C19 C20 -138.40(10)
C9 Ru1 C19 C18 -102.97(11)
C1 Ru1 C19 C18 -179.81(10)
C20 Ru1 C19 C18 130.38(16)
C21 Ru1 C19 C18 98.93(12)
C22 Ru1 C19 C18 62.85(11)
C17 Ru1 C19 C18 26.48(10)
Cl1 Ru1 C19 C18 -8.02(17)
C18 C19 C20 C21 -2.2(3)
Ru1 C19 C20 C21 57.61(14)
C18 C19 C20 C23 175.91(16)
Ru1 C19 C20 C23 -124.25(17)
C18 C19 C20 Ru1 -59.84(15)
C9 Ru1 C20 C19 -61.76(12)
C1 Ru1 C20 C19 -137.81(11)
C21 Ru1 C20 C19 128.47(15)
C22 Ru1 C20 C19 100.90(12)
C18 Ru1 C20 C19 30.00(10)
C17 Ru1 C20 C19 64.65(11)
Cl1 Ru1 C20 C19 131.19(12)
C9 Ru1 C20 C21 169.77(10)
C1 Ru1 C20 C21 93.72(11)
C19 Ru1 C20 C21 -128.47(15)
C22 Ru1 C20 C21 -27.57(10)
C18 Ru1 C20 C21 -98.47(11)
C17 Ru1 C20 C21 -63.82(11)
Cl1 Ru1 C20 C21 2.72(18)
C9 Ru1 C20 C23 55.61(17)
C1 Ru1 C20 C23 -20.44(16)
C19 Ru1 C20 C23 117.4(2)
C21 Ru1 C20 C23 -114.2(2)
C22 Ru1 C20 C23 -141.73(17)
C18 Ru1 C20 C23 147.37(17)
C17 Ru1 C20 C23 -177.98(17)
Cl1 Ru1 C20 C23 -111.44(16)
C19 C20 C21 C22 -2.7(3)
C23 C20 C21 C22 179.05(16)
Ru1 C20 C21 C22 53.49(15)
C19 C20 C21 Ru1 -56.21(14)
C23 C20 C21 Ru1 125.56(16)
C9 Ru1 C21 C22 -153.50(13)
C1 Ru1 C21 C22 138.39(11)
C19 Ru1 C21 C22 -102.08(12)
C20 Ru1 C21 C22 -133.68(16)
C18 Ru1 C21 C22 -64.21(11)
C17 Ru1 C21 C22 -28.99(10)
Cl1 Ru1 C21 C22 47.58(11)
C9 Ru1 C21 C20 -19.81(19)
C1 Ru1 C21 C20 -87.93(11)
C19 Ru1 C21 C20 31.60(10)
C22 Ru1 C21 C20 133.68(16)
C18 Ru1 C21 C20 69.47(11)
C17 Ru1 C21 C20 104.70(12)
Cl1 Ru1 C21 C20 -178.73(9)
C20 C21 C22 C17 4.3(3)
Ru1 C21 C22 C17 56.00(15)
C20 C21 C22 Ru1 -51.71(15)
C18 C17 C22 C21 -0.8(3)
C16 C17 C22 C21 -179.56(16)
Ru1 C17 C22 C21 -54.75(15)
C18 C17 C22 Ru1 53.95(15)
C16 C17 C22 Ru1 -124.81(16)
C9 Ru1 C22 C21 129.6(2)
C1 Ru1 C22 C21 -49.45(12)
C19 Ru1 C22 C21 67.09(11)
C20 Ru1 C22 C21 28.84(10)
C18 Ru1 C22 C21 103.72(12)
C17 Ru1 C22 C21 132.31(16)
Cl1 Ru1 C22 C21 -139.14(10)
C9 Ru1 C22 C17 -2.8(3)
C1 Ru1 C22 C17 178.24(10)
C19 Ru1 C22 C17 -65.22(12)
C20 Ru1 C22 C17 -103.47(12)
C21 Ru1 C22 C17 -132.31(16)
C18 Ru1 C22 C17 -28.60(11)
Cl1 Ru1 C22 C17 88.54(11)
C19 C20 C23 C24 18.5(2)
C21 C20 C23 C24 -163.43(16)
Ru1 C20 C23 C24 -72.2(2)
C19 C20 C23 C25 -106.25(19)
C21 C20 C23 C25 71.9(2)
Ru1 C20 C23 C25 163.10(13)
